data_4000952
loop_
_publ_author_name
'Fei, Honghan'
'Paw U, Latisha'
'Rogow, David L.'
'Bresler, Marc R.'
'Abdollahian, Yashar A.'
'Oliver, Scott R. J.'

_publ_section_title
;
 Synthesis, Characterization, and Catalytic Application of a Cationic
 Metal&#x2212;Organic Framework: Ag2(4,4&#x2032;-bipy)2(O3SCH2CH2SO3)
;
_journal_issue 6
_journal_name_full 'Chemistry of Materials'
_journal_page_first 2027
_journal_paper_doi 10.1021/cm9032308
_journal_volume 22
_journal_year 2010
_chemical_formula_sum 'C22 H28 Ag2 N4 O10 S2'
_chemical_formula_weight 788.36
_chemical_name_systematic
; 
 ? 
;
_space_group_IT_number 2
_symmetry_cell_setting triclinic
_symmetry_space_group_name_Hall '-P 1'
_symmetry_space_group_name_H-M 'P -1'
_atom_sites_solution_hydrogens geom
_atom_sites_solution_primary direct
_atom_sites_solution_secondary difmap
_audit_creation_method SHELXL-97
_cell_angle_alpha 71.589(2)
_cell_angle_beta 75.392(2)
_cell_angle_gamma 71.286(2)
_cell_formula_units_Z 1
_cell_length_a 8.1174(17)
_cell_length_b 9.2860(19)
_cell_length_c 10.297(2)
_cell_measurement_reflns_used 5121
_cell_measurement_temperature 150(2)
_cell_measurement_theta_max 58.865
_cell_measurement_theta_min 4.792
_cell_volume 687.6(2)
_computing_cell_refinement 'Bruker SAINT v7.34'
_computing_data_collection 'Bruker APEX-II v2.1-4'
_computing_data_reduction 'Bruker SAINT v7.34'
_computing_structure_refinement 'SHELXL-97 (Sheldrick, 1997)'
_computing_structure_solution 'SHELXS-97 (Sheldrick, 1990)'
_diffrn_ambient_temperature 150(2)
_diffrn_detector_area_resol_mean 83.33
_diffrn_measured_fraction_theta_full 0.908
_diffrn_measured_fraction_theta_max 59.30
_diffrn_measurement_device_type 'Bruker APEX-II'
_diffrn_measurement_method \w/2\q-scans
_diffrn_radiation_monochromator graphite
_diffrn_radiation_source 'fine-focus sealed tube'
_diffrn_radiation_type MoK\a
_diffrn_radiation_wavelength 0.71073
_diffrn_reflns_av_R_equivalents 0.0137
_diffrn_reflns_av_sigmaI/netI 0.0295
_diffrn_reflns_limit_h_max 11
_diffrn_reflns_limit_h_min -11
_diffrn_reflns_limit_k_max 12
_diffrn_reflns_limit_k_min -12
_diffrn_reflns_limit_l_max 13
_diffrn_reflns_limit_l_min -14
_diffrn_reflns_number 8020
_diffrn_reflns_theta_full 0.908
_diffrn_reflns_theta_max 59.30
_diffrn_reflns_theta_min 4.22
_exptl_absorpt_coefficient_mu 1.637
_exptl_absorpt_correction_T_max 0.7459
_exptl_absorpt_correction_T_min 0.6577
_exptl_absorpt_correction_type empirical
_exptl_crystal_colour colorless
_exptl_crystal_density_diffrn 1.904
_exptl_crystal_density_method 'not measured'
_exptl_crystal_description plate
_exptl_crystal_F_000 394
_exptl_crystal_size_max 0.06
_exptl_crystal_size_mid 0.05
_exptl_crystal_size_min 0.03
_refine_diff_density_max 0.723
_refine_diff_density_min -0.766
_refine_diff_density_rms 0.101
_refine_ls_extinction_method none
_refine_ls_goodness_of_fit_ref 1.870
_refine_ls_hydrogen_treatment constr
_refine_ls_matrix_type full
_refine_ls_number_parameters 141
_refine_ls_number_reflns 3528
_refine_ls_number_restraints 0
_refine_ls_restrained_S_all 1.870
_refine_ls_R_factor_all 0.0288
_refine_ls_R_factor_gt 0.0262
_refine_ls_shift/su_max 0.003
_refine_ls_shift/su_mean 0.001
_refine_ls_structure_factor_coef Fsqd
_refine_ls_weighting_details 'calc w=1/[\s^2^(Fo^2^)+(0.0100P)^2^+0.0000P] where P=(Fo^2^+2Fc^2^)/3'
_refine_ls_weighting_scheme calc
_refine_ls_wR_factor_gt 0.0559
_refine_ls_wR_factor_ref 0.0569
_reflns_number_gt 17868
_reflns_number_total 19425
_reflns_threshold_expression >2sigma(I)
_cod_data_source_file cm9032308_si_002.cif
_cod_data_source_block xsc09012
_cod_original_sg_symbol_H-M P-1
_cod_database_code 4000952

loop_
_symmetry_equiv_pos_as_xyz
'x, y, z'
'-x, -y, -z'

loop_
_atom_site_label
_atom_site_type_symbol
_atom_site_fract_x
_atom_site_fract_y
_atom_site_fract_z
_atom_site_U_iso_or_equiv
_atom_site_adp_type
_atom_site_occupancy
_atom_site_symmetry_multiplicity
_atom_site_calc_flag
_atom_site_refinement_flags
Ag1 Ag 0.31006(2) 0.039720(19) 0.931175(15) 0.02156(6) Uani 1 1 d .
N1 N 0.4867(2) 0.0355(2) 0.73636(17) 0.0183(4) Uani 1 1 d .
N2 N 1.1098(2) 0.0350(2) 0.11286(18) 0.0203(4) Uani 1 1 d .
C101 C 0.6189(3) -0.0923(3) 0.7217(2) 0.0210(4) Uiso 1 1 d .
H10B H 0.6283 -0.1815 0.7960 0.025 Uiso 1 1 calc R
C102 C 0.9750(3) -0.1058(3) 0.3298(2) 0.0230(5) Uiso 1 1 d .
H10D H 0.9703 -0.2022 0.3926 0.028 Uiso 1 1 calc R
C107 C 0.7310(3) 0.0335(2) 0.4893(2) 0.0161(4) Uiso 1 1 d .
C109 C 0.9976(3) 0.1688(3) 0.1391(2) 0.0225(5) Uani 1 1 d .
H10A H 1.0038 0.2634 0.0738 0.027 Uiso 1 1 calc R
C110 C 0.4767(3) 0.1625(3) 0.6282(2) 0.0223(4) Uiso 1 1 d .
H11F H 0.3863 0.2525 0.6364 0.027 Uiso 1 1 calc R
C111 C 0.8739(3) 0.1722(3) 0.2584(2) 0.0200(4) Uiso 1 1 d .
H11C H 0.7993 0.2677 0.2722 0.024 Uiso 1 1 calc R
C112 C 0.8602(3) 0.0328(2) 0.3584(2) 0.0167(4) Uiso 1 1 d .
C113 C 0.7415(3) -0.0982(3) 0.6020(2) 0.0205(4) Uiso 1 1 d .
H11B H 0.8309 -0.1897 0.5967 0.025 Uiso 1 1 calc R
C114 C 0.5945(3) 0.1660(3) 0.5048(2) 0.0216(4) Uani 1 1 d .
H11A H 0.5824 0.2569 0.4324 0.026 Uiso 1 1 calc R
C115 C 1.0960(3) -0.0995(3) 0.2080(2) 0.0251(5) Uiso 1 1 d .
H11E H 1.1716 -0.1934 0.1913 0.030 Uiso 1 1 calc R
S1 S 0.61437(7) 0.59882(6) 0.10959(5) 0.01982(11) Uani 1 1 d .
O1 O 0.5090(2) 0.75877(18) 0.06156(16) 0.0283(4) Uani 1 1 d .
O2 O 0.8014(2) 0.5882(2) 0.09034(16) 0.0306(4) Uani 1 1 d .
O3 O 0.5469(2) 0.52103(19) 0.24991(15) 0.0268(4) Uani 1 1 d .
C1 C 0.5958(3) 0.4926(2) 0.0002(2) 0.0215(4) Uani 1 1 d .
H1A H 0.6525 0.5321 -0.0936 0.026 Uiso 1 1 calc R
H1B H 0.6563 0.3825 0.0320 0.026 Uiso 1 1 calc R
O11 O 0.0195(3) 0.5296(2) 0.6806(2) 0.0505(5) Uani 1 1 d .
H12 H 0.0985 0.4966 0.6355 0.076 Uiso 1 1 d R
H42 H 0.0786 0.4860 0.7546 0.076 Uiso 1 1 d R
O12 O 0.2286(2) 0.5102(2) 0.4306(2) 0.0499(5) Uani 1 1 d .
H22 H 0.1819 0.5064 0.3800 0.075 Uiso 1 1 d R
H31 H 0.3316 0.5379 0.3752 0.075 Uiso 1 1 d R

loop_
_atom_site_aniso_label
_atom_site_aniso_U_11
_atom_site_aniso_U_22
_atom_site_aniso_U_33
_atom_site_aniso_U_23
_atom_site_aniso_U_13
_atom_site_aniso_U_12
Ag1 0.02001(9) 0.02652(10) 0.01369(8) -0.00523(7) 0.00549(6) -0.00650(7)
N1 0.0190(9) 0.0214(9) 0.0136(8) -0.0053(7) 0.0012(7) -0.0064(7)
N2 0.0178(8) 0.0239(10) 0.0165(8) -0.0049(7) 0.0013(7) -0.0053(7)
C109 0.0215(11) 0.0209(11) 0.0177(10) 0.0004(9) 0.0008(8) -0.0041(8)
C114 0.0231(11) 0.0185(11) 0.0163(10) -0.0001(8) -0.0002(8) -0.0028(8)
S1 0.0225(3) 0.0197(3) 0.0153(2) -0.0017(2) -0.0019(2) -0.0067(2)
O1 0.0409(10) 0.0172(8) 0.0250(8) -0.0033(7) -0.0100(7) -0.0039(7)
O2 0.0264(8) 0.0406(10) 0.0260(8) -0.0043(8) -0.0022(7) -0.0163(7)
O3 0.0309(9) 0.0291(9) 0.0167(7) 0.0003(7) -0.0006(6) -0.0115(7)
C1 0.0225(11) 0.0190(11) 0.0210(10) -0.0068(9) -0.0017(9) -0.0028(9)
O11 0.0459(12) 0.0604(14) 0.0480(12) -0.0185(11) -0.0217(10) -0.0026(10)
O12 0.0301(10) 0.0642(14) 0.0504(12) -0.0077(11) -0.0011(9) -0.0168(9)

loop_
_atom_type_symbol
_atom_type_description
_atom_type_scat_dispersion_real
_atom_type_scat_dispersion_imag
_atom_type_scat_source
C C 0.0033 0.0016 'International Tables Vol C Tables 4.2.6.8 and 6.1.1.4'
H H 0.0000 0.0000 'International Tables Vol C Tables 4.2.6.8 and 6.1.1.4'
Ag Ag -0.8971 1.1015 'International Tables Vol C Tables 4.2.6.8 and 6.1.1.4'
N N 0.0061 0.0033 'International Tables Vol C Tables 4.2.6.8 and 6.1.1.4'
O O 0.0106 0.0060 'International Tables Vol C Tables 4.2.6.8 and 6.1.1.4'
S S 0.1246 0.1234 'International Tables Vol C Tables 4.2.6.8 and 6.1.1.4'

loop_
_geom_angle_atom_site_label_1
_geom_angle_atom_site_label_2
_geom_angle_atom_site_label_3
_geom_angle
_geom_angle_site_symmetry_1
_geom_angle_site_symmetry_3
N2 Ag1 N1 171.89(6) 1_456 .
N2 Ag1 O1 90.11(6) 1_456 1_546
N1 Ag1 O1 91.87(6) . 1_546
N2 Ag1 O1 105.31(6) 1_456 2_666
N1 Ag1 O1 82.04(6) . 2_666
O1 Ag1 O1 100.86(4) 1_546 2_666
N2 Ag1 Ag1 102.12(5) 1_456 2_657
N1 Ag1 Ag1 85.18(5) . 2_657
O1 Ag1 Ag1 50.84(3) 1_546 2_657
O1 Ag1 Ag1 50.02(3) 2_666 2_657
C101 N1 C110 117.14(18) . .
C101 N1 Ag1 120.92(14) . .
C110 N1 Ag1 121.80(14) . .
C109 N2 C115 117.08(18) . .
C109 N2 Ag1 121.02(14) . 1_654
C115 N2 Ag1 121.83(15) . 1_654
N1 C101 C113 123.3(2) . .
N1 C101 H10B 118.4 . .
C113 C101 H10B 118.4 . .
C115 C102 C112 119.8(2) . .
C115 C102 H10D 120.1 . .
C112 C102 H10D 120.1 . .
C114 C107 C113 116.98(18) . .
C114 C107 C112 121.42(18) . .
C113 C107 C112 121.61(18) . .
N2 C109 C111 123.02(19) . .
N2 C109 H10A 118.5 . .
C111 C109 H10A 118.5 . .
N1 C110 C114 123.1(2) . .
N1 C110 H11F 118.5 . .
C114 C110 H11F 118.5 . .
C109 C111 C112 120.2(2) . .
C109 C111 H11C 119.9 . .
C112 C111 H11C 119.9 . .
C102 C112 C111 116.62(19) . .
C102 C112 C107 122.15(19) . .
C111 C112 C107 121.22(18) . .
C101 C113 C107 119.7(2) . .
C101 C113 H11B 120.2 . .
C107 C113 H11B 120.2 . .
C110 C114 C107 119.86(19) . .
C110 C114 H11A 120.1 . .
C107 C114 H11A 120.1 . .
N2 C115 C102 123.3(2) . .
N2 C115 H11E 118.4 . .
C102 C115 H11E 118.4 . .
O3 S1 O1 113.30(10) . .
O3 S1 O2 112.26(9) . .
O1 S1 O2 112.80(10) . .
O3 S1 C1 106.16(10) . .
O1 S1 C1 105.58(10) . .
O2 S1 C1 105.98(9) . .
S1 O1 Ag1 169.39(10) . 1_564
S1 O1 Ag1 107.70(9) . 2_666
Ag1 O1 Ag1 79.14(4) 1_564 2_666
C1 C1 S1 111.45(19) 2_665 .
C1 C1 H1A 109.3 2_665 .
S1 C1 H1A 109.3 . .
C1 C1 H1B 109.3 2_665 .
S1 C1 H1B 109.3 . .
H1A C1 H1B 108.0 . .
H12 O11 H42 90.0 . .
H22 O12 H31 103.4 . .

loop_
_geom_bond_atom_site_label_1
_geom_bond_atom_site_label_2
_geom_bond_distance
_geom_bond_site_symmetry_2
Ag1 N2 2.1459(17) 1_456
Ag1 N1 2.1550(16) .
Ag1 O1 2.7194(16) 1_546
Ag1 O1 2.7514(16) 2_666
Ag1 Ag1 3.4851(7) 2_657
N1 C101 1.340(3) .
N1 C110 1.339(3) .
N2 C109 1.344(3) .
N2 C115 1.340(3) .
N2 Ag1 2.1459(17) 1_654
C101 C113 1.379(3) .
C101 H10B 0.9300 .
C102 C115 1.382(3) .
C102 C112 1.394(3) .
C102 H10D 0.9300 .
C107 C114 1.388(3) .
C107 C113 1.391(3) .
C107 C112 1.485(3) .
C109 C111 1.379(3) .
C109 H10A 0.9300 .
C110 C114 1.382(3) .
C110 H11F 0.9300 .
C111 C112 1.393(3) .
C111 H11C 0.9300 .
C113 H11B 0.9300 .
C114 H11A 0.9300 .
C115 H11E 0.9300 .
S1 O3 1.4507(15) .
S1 O1 1.4547(16) .
S1 O2 1.4554(16) .
S1 C1 1.774(2) .
O1 Ag1 2.7194(16) 1_564
O1 Ag1 2.7514(16) 2_666
C1 C1 1.518(4) 2_665
C1 H1A 0.9700 .
C1 H1B 0.9700 .
O11 H12 0.7308 .
O11 H42 0.9156 .
O12 H22 0.7326 .
O12 H31 0.9467 .

loop_
_geom_torsion_atom_site_label_1
_geom_torsion_atom_site_label_2
_geom_torsion_atom_site_label_3
_geom_torsion_atom_site_label_4
_geom_torsion
_geom_torsion_site_symmetry_1
_geom_torsion_site_symmetry_4
N2 Ag1 N1 C101 -96.4(5) 1_456 .
O1 Ag1 N1 C101 7.65(16) 1_546 .
O1 Ag1 N1 C101 108.35(16) 2_666 .
Ag1 Ag1 N1 C101 58.09(15) 2_657 .
N2 Ag1 N1 C110 88.0(5) 1_456 .
O1 Ag1 N1 C110 -167.98(16) 1_546 .
O1 Ag1 N1 C110 -67.28(16) 2_666 .
Ag1 Ag1 N1 C110 -117.54(16) 2_657 .
C110 N1 C101 C113 -0.4(3) . .
Ag1 N1 C101 C113 -176.19(15) . .
C115 N2 C109 C111 0.9(3) . .
Ag1 N2 C109 C111 -176.05(16) 1_654 .
C101 N1 C110 C114 0.3(3) . .
Ag1 N1 C110 C114 176.10(16) . .
N2 C109 C111 C112 -0.2(3) . .
C115 C102 C112 C111 0.9(3) . .
C115 C102 C112 C107 -178.29(19) . .
C109 C111 C112 C102 -0.7(3) . .
C109 C111 C112 C107 178.51(19) . .
C114 C107 C112 C102 -166.7(2) . .
C113 C107 C112 C102 13.6(3) . .
C114 C107 C112 C111 14.1(3) . .
C113 C107 C112 C111 -165.57(19) . .
N1 C101 C113 C107 0.1(3) . .
C114 C107 C113 C101 0.2(3) . .
C112 C107 C113 C101 179.90(19) . .
N1 C110 C114 C107 0.0(3) . .
C113 C107 C114 C110 -0.2(3) . .
C112 C107 C114 C110 -179.94(19) . .
C109 N2 C115 C102 -0.6(3) . .
Ag1 N2 C115 C102 176.25(16) 1_654 .
C112 C102 C115 N2 -0.2(3) . .
O3 S1 O1 Ag1 -126.5(5) . 1_564
O2 S1 O1 Ag1 104.6(5) . 1_564
C1 S1 O1 Ag1 -10.7(6) . 1_564
O3 S1 O1 Ag1 104.51(9) . 2_666
O2 S1 O1 Ag1 -24.43(11) . 2_666
C1 S1 O1 Ag1 -139.73(8) . 2_666
O3 S1 C1 C1 65.9(2) . 2_665
O1 S1 C1 C1 -54.6(2) . 2_665
O2 S1 C1 C1 -174.52(19) . 2_665
